data_7108247
loop_
_publ_author_name
'Benjamin M. Gridley'
'Alexander J. Blake'
'Adrienne L. Davis'
'William Lewis'
'Graeme J. Moxey'
'Deborah L. Kays'

_publ_section_title
;
 Low-coordinate cobalt(II) terphenyl complexes: precursors to sterically
 encumbered ketones
;
_journal_name_full Chem.Commun.
_journal_page_first 8910
_journal_paper_doi 10.1039/c2cc34525k
_journal_volume 48
_journal_year 2012
_chemical_formula_moiety 'C50 H50 O2, 0.75(C6 H14)'
_chemical_formula_sum 'C54.5 H60.5 O2'
_chemical_formula_weight 747.53
_chemical_name_systematic
;
?
;
_space_group_IT_number 2
_symmetry_cell_setting triclinic
_symmetry_space_group_name_Hall '-P 1'
_symmetry_space_group_name_H-M 'P -1'
_atom_sites_solution_hydrogens geom
_atom_sites_solution_primary direct
_atom_sites_solution_secondary difmap
_audit_creation_method SHELXL-97
_cell_angle_alpha 84.232(1)
_cell_angle_beta 76.587(1)
_cell_angle_gamma 80.784(1)
_cell_formula_units_Z 2
_cell_length_a 12.8018(9)
_cell_length_b 13.2388(9)
_cell_length_c 13.6583(10)
_cell_measurement_reflns_used 4630
_cell_measurement_temperature 90(2)
_cell_measurement_theta_max 27.47
_cell_measurement_theta_min 2.26
_cell_volume 2217.8(3)
_computing_cell_refinement 'Bruker SAINT version 6.36A (Bruker, 2002)'
_computing_data_collection 'Bruker SMART version 5.625 (Bruker, 2001)'
_computing_data_reduction 'Bruker SAINT; SHELXTL (Sheldrick, 2008)'
_computing_molecular_graphics ' ? '
_computing_publication_material 'enCIFer(Allen et al.,2004);PLATON(Spek,2003)'
_computing_structure_refinement 'SHELXL97 (Sheldrick, 2008)'
_computing_structure_solution 'SHELXS97 (Sheldrick, 2008)'
_diffrn_ambient_temperature 90(2)
_diffrn_detector_area_resol_mean 8.366
_diffrn_measured_fraction_theta_full 0.988
_diffrn_measured_fraction_theta_max 0.975
_diffrn_measurement_device_type 'Bruker SMART APEX CCD area detector'
_diffrn_measurement_method \w
_diffrn_radiation_monochromator graphite
_diffrn_radiation_source 'normal-focus sealed tube'
_diffrn_radiation_type MoK\a
_diffrn_radiation_wavelength 0.71073
_diffrn_reflns_av_R_equivalents 0.026
_diffrn_reflns_av_sigmaI/netI 0.046
_diffrn_reflns_limit_h_max 16
_diffrn_reflns_limit_h_min -16
_diffrn_reflns_limit_k_max 16
_diffrn_reflns_limit_k_min -17
_diffrn_reflns_limit_l_max 17
_diffrn_reflns_limit_l_min -17
_diffrn_reflns_number 19501
_diffrn_reflns_theta_full 26.00
_diffrn_reflns_theta_max 27.49
_diffrn_reflns_theta_min 2.12
_diffrn_standards_decay_% 0
_diffrn_standards_number 0
_exptl_absorpt_coefficient_mu 0.066
_exptl_absorpt_correction_T_max 0.746
_exptl_absorpt_correction_T_min 0.662
_exptl_absorpt_correction_type multi-scan
_exptl_absorpt_process_details 'SADABS 2007/2'
_exptl_crystal_colour COLOURLESS
_exptl_crystal_density_diffrn 1.119
_exptl_crystal_description BLOCK
_exptl_crystal_F_000 807
_exptl_crystal_size_max 0.12
_exptl_crystal_size_mid 0.1
_exptl_crystal_size_min 0.06
_platon_squeeze_details
;
;
_refine_diff_density_max 0.34
_refine_diff_density_min -0.19
_refine_diff_density_rms 0.05
_refine_ls_extinction_method none
_refine_ls_goodness_of_fit_ref 1.07
_refine_ls_hydrogen_treatment constr
_refine_ls_matrix_type full
_refine_ls_number_parameters 481
_refine_ls_number_reflns 9934
_refine_ls_number_restraints 0
_refine_ls_restrained_S_all 1.07
_refine_ls_R_factor_all 0.0900
_refine_ls_R_factor_gt 0.0676
_refine_ls_shift/su_max 0.000
_refine_ls_shift/su_mean 0.000
_refine_ls_structure_factor_coef Fsqd
_refine_ls_weighting_details 'calc w=1/[\s^2^(Fo^2^)+(0.0725P)^2^+0.9642P] where P=(Fo^2^+2Fc^2^)/3'
_refine_ls_weighting_scheme calc
_refine_ls_wR_factor_gt 0.168
_refine_ls_wR_factor_ref 0.179
_reflns_number_gt 7129
_reflns_number_total 9934
_reflns_threshold_expression I>2\s(I)
_cod_data_source_file c2cc34525k.txt
_cod_data_source_block obg2cb
_cod_database_code 7108247
_nottingham_internal_coll_name OBG2CB
_nottingham_internal_coll_number 10604
_nottingham_internal_coll_client BG/DLK
_nottingham_internal_coll_type sphere
_nottingham_internal_coll_frame_time 40
_nottingham_internal_coll_frame_width 0.3
_nottingham_internal_coll_frame_method \w
_nottingham_internal_coll_user BMG
_nottingham_internal_coll_date 10/08/2011
_nottingham_internal_process_user BMG
_nottingham_internal_process_date 11/08/2011
_nottingham_internal_solution_user BMG
_nottingham_internal_solution_date 11/8/2011
_nottingham_internal_refinement_user BMG
_nottingham_internal_refinement_date 18/06/12

loop_
_symmetry_equiv_pos_as_xyz
'x, y, z'
'-x, -y, -z'

loop_
_atom_site_label
_atom_site_type_symbol
_atom_site_fract_x
_atom_site_fract_y
_atom_site_fract_z
_atom_site_U_iso_or_equiv
_atom_site_adp_type
_atom_site_occupancy
_atom_site_symmetry_multiplicity
_atom_site_calc_flag
_atom_site_refinement_flags
O1 O 0.73929(12) 0.73482(11) 0.66880(12) 0.0348(3) Uani 1 1 d .
O2 O 1.18194(13) 0.63747(12) 0.76636(12) 0.0419(4) Uani 1 1 d .
C1 C 0.66557(17) 0.90065(15) 0.72526(16) 0.0293(4) Uani 1 1 d .
C2 C 0.61219(18) 0.88120(15) 0.82610(16) 0.0325(5) Uani 1 1 d .
C3 C 0.53299(19) 0.95695(16) 0.87231(17) 0.0364(5) Uani 1 1 d .
H3 H 0.4963 0.9447 0.9404 0.044 Uiso 1 1 calc R
C4 C 0.50642(18) 1.04997(16) 0.82100(17) 0.0374(5) Uani 1 1 d .
H4 H 0.4550 1.1022 0.8549 0.045 Uiso 1 1 calc R
C5 C 0.55509(18) 1.06619(16) 0.72055(17) 0.0344(5) Uani 1 1 d .
H5 H 0.5347 1.1289 0.6849 0.041 Uiso 1 1 calc R
C6 C 0.63377(17) 0.99189(15) 0.67051(16) 0.0294(4) Uani 1 1 d .
C7 C 0.63247(18) 0.78070(16) 0.88469(16) 0.0345(5) Uani 1 1 d .
C8 C 0.69788(19) 0.76785(18) 0.95553(17) 0.0386(5) Uani 1 1 d .
C9 C 0.7137(2) 0.67196(19) 1.00750(17) 0.0432(6) Uani 1 1 d .
H9 H 0.7594 0.6626 1.0544 0.052 Uiso 1 1 calc R
C10 C 0.6651(2) 0.59066(18) 0.99266(18) 0.0452(6) Uani 1 1 d .
C11 C 0.5969(2) 0.60640(18) 0.92590(18) 0.0426(6) Uani 1 1 d .
H11 H 0.5617 0.5514 0.9162 0.051 Uiso 1 1 calc R
C12 C 0.57800(19) 0.70035(16) 0.87230(17) 0.0375(5) Uani 1 1 d .
C13 C 0.7529(2) 0.85341(19) 0.97603(19) 0.0442(6) Uani 1 1 d .
H13A H 0.8239 0.8523 0.9295 0.066 Uiso 1 1 calc R
H13B H 0.7625 0.8442 1.0457 0.066 Uiso 1 1 calc R
H13C H 0.7081 0.9193 0.9663 0.066 Uiso 1 1 calc R
C14 C 0.6850(2) 0.4885(2) 1.0510(2) 0.0548(7) Uani 1 1 d .
H14A H 0.6446 0.4934 1.1211 0.082 Uiso 1 1 calc R
H14B H 0.7627 0.4709 1.0494 0.082 Uiso 1 1 calc R
H14C H 0.6607 0.4353 1.0203 0.082 Uiso 1 1 calc R
C15 C 0.4999(2) 0.71521(18) 0.80308(19) 0.0422(5) Uani 1 1 d .
H15A H 0.4482 0.7777 0.8185 0.063 Uiso 1 1 calc R
H15B H 0.4604 0.6561 0.8128 0.063 Uiso 1 1 calc R
H15C H 0.5401 0.7215 0.7329 0.063 Uiso 1 1 calc R
C16 C 0.67392(16) 1.00801(15) 0.55874(16) 0.0304(4) Uani 1 1 d .
C17 C 0.64588(17) 0.94523(16) 0.49427(17) 0.0325(5) Uani 1 1 d .
C18 C 0.67982(18) 0.96421(17) 0.39024(17) 0.0365(5) Uani 1 1 d .
H18 H 0.6606 0.9223 0.3466 0.044 Uiso 1 1 calc R
C19 C 0.74029(18) 1.04156(18) 0.34816(17) 0.0383(5) Uani 1 1 d .
C20 C 0.76663(19) 1.10285(17) 0.41317(18) 0.0387(5) Uani 1 1 d .
H20 H 0.8084 1.1562 0.3855 0.046 Uiso 1 1 calc R
C21 C 0.73373(18) 1.08849(16) 0.51730(17) 0.0342(5) Uani 1 1 d .
C22 C 0.57583(18) 0.86220(16) 0.53266(17) 0.0361(5) Uani 1 1 d .
H22A H 0.5381 0.8509 0.4808 0.054 Uiso 1 1 calc R
H22B H 0.5225 0.8831 0.5937 0.054 Uiso 1 1 calc R
H22C H 0.6214 0.7986 0.5484 0.054 Uiso 1 1 calc R
C23 C 0.7751(2) 1.0603(2) 0.23525(19) 0.0534(7) Uani 1 1 d .
H23A H 0.8472 1.0217 0.2115 0.080 Uiso 1 1 calc R
H23B H 0.7779 1.1337 0.2182 0.080 Uiso 1 1 calc R
H23C H 0.7230 1.0378 0.2027 0.080 Uiso 1 1 calc R
C24 C 0.7619(2) 1.16179(18) 0.58231(19) 0.0420(5) Uani 1 1 d .
H24A H 0.7042 1.2205 0.5932 0.063 Uiso 1 1 calc R
H24B H 0.8305 1.1858 0.5484 0.063 Uiso 1 1 calc R
H24C H 0.7690 1.1264 0.6475 0.063 Uiso 1 1 calc R
C25 C 0.75535(17) 0.82155(15) 0.67507(15) 0.0298(4) Uani 1 1 d .
C26 C 1.16130(17) 0.58211(15) 0.60876(16) 0.0304(4) Uani 1 1 d .
C27 C 1.24867(18) 0.50472(16) 0.57850(17) 0.0331(5) Uani 1 1 d .
C28 C 1.25286(18) 0.46088(16) 0.48872(17) 0.0351(5) Uani 1 1 d .
H28 H 1.3090 0.4063 0.4674 0.042 Uiso 1 1 calc R
C29 C 1.17792(18) 0.49436(16) 0.42953(17) 0.0353(5) Uani 1 1 d .
H29 H 1.1844 0.4632 0.3683 0.042 Uiso 1 1 calc R
C30 C 1.09343(18) 0.57282(16) 0.45855(16) 0.0326(5) Uani 1 1 d .
H30 H 1.0429 0.5962 0.4173 0.039 Uiso 1 1 calc R
C31 C 1.08434(17) 0.61646(15) 0.54930(16) 0.0306(4) Uani 1 1 d .
C32 C 1.33456(18) 0.46840(15) 0.63709(16) 0.0332(5) Uani 1 1 d .
C33 C 1.3334(2) 0.37328(16) 0.69293(17) 0.0390(5) Uani 1 1 d .
C34 C 1.4186(2) 0.33746(17) 0.74019(18) 0.0433(6) Uani 1 1 d .
H34 H 1.4189 0.2728 0.7774 0.052 Uiso 1 1 calc R
C35 C 1.5030(2) 0.39241(18) 0.73509(18) 0.0430(6) Uani 1 1 d .
C36 C 1.50153(19) 0.48696(17) 0.68011(17) 0.0384(5) Uani 1 1 d .
H36 H 1.5591 0.5256 0.6758 0.046 Uiso 1 1 calc R
C37 C 1.41837(18) 0.52650(16) 0.63140(16) 0.0338(5) Uani 1 1 d .
C38 C 1.2432(2) 0.31115(19) 0.7026(2) 0.0511(6) Uani 1 1 d .
H38A H 1.1735 0.3562 0.7159 0.077 Uiso 1 1 calc R
H38B H 1.2452 0.2589 0.7585 0.077 Uiso 1 1 calc R
H38C H 1.2518 0.2777 0.6398 0.077 Uiso 1 1 calc R
C39 C 1.5930(2) 0.3523(2) 0.7893(2) 0.0560(7) Uani 1 1 d .
H39A H 1.5653 0.3570 0.8622 0.084 Uiso 1 1 calc R
H39B H 1.6525 0.3934 0.7662 0.084 Uiso 1 1 calc R
H39C H 1.6198 0.2806 0.7749 0.084 Uiso 1 1 calc R
C40 C 1.41870(19) 0.63018(17) 0.57441(18) 0.0382(5) Uani 1 1 d .
H40A H 1.4086 0.6246 0.5063 0.057 Uiso 1 1 calc R
H40B H 1.4882 0.6544 0.5700 0.057 Uiso 1 1 calc R
H40C H 1.3596 0.6789 0.6099 0.057 Uiso 1 1 calc R
C41 C 1.00191(17) 0.69705(15) 0.60095(16) 0.0302(4) Uani 1 1 d .
C42 C 0.93909(17) 0.77429(16) 0.56325(16) 0.0310(4) Uani 1 1 d .
C43 C 0.87003(17) 0.85269(15) 0.63355(16) 0.0316(4) Uani 1 1 d .
H43 H 0.8617 0.9198 0.5935 0.038 Uiso 1 1 calc R
C44 C 0.92179(17) 0.86769(16) 0.71984(16) 0.0321(5) Uani 1 1 d .
C45 C 0.98722(17) 0.79091(16) 0.75382(16) 0.0320(5) Uani 1 1 d .
H45 H 1.0192 0.8014 0.8075 0.038 Uiso 1 1 calc R
C46 C 1.01205(17) 0.68864(15) 0.71021(16) 0.0314(4) Uani 1 1 d .
C47 C 0.9287(2) 0.79009(18) 0.45541(17) 0.0396(5) Uani 1 1 d .
H47A H 0.9973 0.7627 0.4114 0.059 Uiso 1 1 calc R
H47B H 0.9116 0.8636 0.4379 0.059 Uiso 1 1 calc R
H47C H 0.8705 0.7543 0.4465 0.059 Uiso 1 1 calc R
C48 C 0.90132(19) 0.97340(16) 0.75768(19) 0.0388(5) Uani 1 1 d .
H48A H 0.9323 1.0216 0.7036 0.058 Uiso 1 1 calc R
H48B H 0.9353 0.9727 0.8151 0.058 Uiso 1 1 calc R
H48C H 0.8230 0.9948 0.7790 0.058 Uiso 1 1 calc R
C49 C 0.93985(19) 0.61233(16) 0.77580(17) 0.0362(5) Uani 1 1 d .
H49A H 0.8633 0.6385 0.7779 0.054 Uiso 1 1 calc R
H49B H 0.9524 0.6049 0.8444 0.054 Uiso 1 1 calc R
H49C H 0.9582 0.5455 0.7465 0.054 Uiso 1 1 calc R
C50 C 1.12958(18) 0.63596(15) 0.70379(16) 0.0331(5) Uani 1 1 d .

loop_
_atom_site_aniso_label
_atom_site_aniso_U_11
_atom_site_aniso_U_22
_atom_site_aniso_U_33
_atom_site_aniso_U_23
_atom_site_aniso_U_13
_atom_site_aniso_U_12
O1 0.0406(8) 0.0222(7) 0.0410(9) -0.0061(6) -0.0107(7) 0.0028(6)
O2 0.0474(9) 0.0377(9) 0.0405(9) -0.0090(7) -0.0189(7) 0.0121(7)
C1 0.0342(10) 0.0219(9) 0.0322(11) -0.0048(8) -0.0105(8) 0.0014(8)
C2 0.0402(12) 0.0236(10) 0.0340(11) -0.0049(8) -0.0111(9) 0.0009(8)
C3 0.0441(12) 0.0292(11) 0.0328(11) -0.0072(9) -0.0047(9) 0.0021(9)
C4 0.0404(12) 0.0258(10) 0.0422(13) -0.0101(9) -0.0073(10) 0.0084(9)
C5 0.0393(11) 0.0229(10) 0.0406(12) -0.0048(9) -0.0120(9) 0.0035(8)
C6 0.0338(10) 0.0218(9) 0.0339(11) -0.0043(8) -0.0121(8) 0.0007(8)
C7 0.0426(12) 0.0269(10) 0.0291(11) -0.0027(8) -0.0033(9) 0.0036(9)
C8 0.0454(13) 0.0359(12) 0.0298(11) -0.0030(9) -0.0037(9) 0.0022(10)
C9 0.0480(14) 0.0441(14) 0.0306(12) 0.0022(10) -0.0065(10) 0.0077(11)
C10 0.0545(15) 0.0328(12) 0.0374(13) 0.0043(10) 0.0005(11) 0.0063(10)
C11 0.0517(14) 0.0306(12) 0.0395(13) 0.0004(10) -0.0019(11) -0.0022(10)
C12 0.0461(13) 0.0272(11) 0.0330(12) -0.0037(9) -0.0006(10) 0.0024(9)
C13 0.0517(14) 0.0432(13) 0.0381(13) -0.0045(10) -0.0161(11) 0.0021(11)
C14 0.0654(17) 0.0409(14) 0.0460(15) 0.0114(11) -0.0040(13) 0.0071(12)
C15 0.0533(14) 0.0305(12) 0.0424(13) -0.0024(10) -0.0093(11) -0.0068(10)
C16 0.0294(10) 0.0242(10) 0.0349(11) -0.0024(8) -0.0087(8) 0.0072(8)
C17 0.0312(10) 0.0251(10) 0.0391(12) -0.0050(8) -0.0102(9) 0.0075(8)
C18 0.0365(11) 0.0350(12) 0.0372(12) -0.0077(9) -0.0128(9) 0.0074(9)
C19 0.0350(11) 0.0400(12) 0.0360(12) 0.0011(10) -0.0098(9) 0.0063(9)
C20 0.0382(12) 0.0332(12) 0.0424(13) 0.0054(10) -0.0104(10) -0.0014(9)
C21 0.0361(11) 0.0266(10) 0.0386(12) -0.0007(9) -0.0123(9) 0.0045(8)
C22 0.0398(12) 0.0303(11) 0.0398(12) -0.0061(9) -0.0156(10) 0.0023(9)
C23 0.0549(16) 0.0664(18) 0.0369(14) 0.0034(12) -0.0116(12) -0.0044(13)
C24 0.0504(14) 0.0315(12) 0.0465(14) -0.0008(10) -0.0151(11) -0.0071(10)
C25 0.0362(11) 0.0242(10) 0.0298(10) -0.0028(8) -0.0137(8) 0.0038(8)
C26 0.0345(11) 0.0225(10) 0.0316(11) -0.0031(8) -0.0052(8) 0.0010(8)
C27 0.0371(11) 0.0240(10) 0.0362(11) -0.0033(8) -0.0072(9) 0.0015(8)
C28 0.0347(11) 0.0268(10) 0.0396(12) -0.0076(9) -0.0032(9) 0.0044(8)
C29 0.0383(12) 0.0300(11) 0.0360(12) -0.0105(9) -0.0039(9) -0.0010(9)
C30 0.0363(11) 0.0274(10) 0.0340(11) -0.0038(8) -0.0083(9) -0.0018(8)
C31 0.0349(11) 0.0217(9) 0.0330(11) -0.0027(8) -0.0051(9) -0.0006(8)
C32 0.0402(11) 0.0225(10) 0.0332(11) -0.0055(8) -0.0078(9) 0.0086(8)
C33 0.0518(14) 0.0229(10) 0.0378(12) -0.0065(9) -0.0076(10) 0.0073(9)
C34 0.0593(15) 0.0254(11) 0.0409(13) -0.0062(9) -0.0134(11) 0.0126(10)
C35 0.0507(14) 0.0358(12) 0.0383(13) -0.0107(10) -0.0146(11) 0.0187(11)
C36 0.0390(12) 0.0351(12) 0.0380(12) -0.0091(9) -0.0084(10) 0.0082(9)
C37 0.0390(11) 0.0265(10) 0.0329(11) -0.0062(8) -0.0081(9) 0.0074(9)
C38 0.0681(17) 0.0313(12) 0.0540(16) 0.0002(11) -0.0152(13) -0.0066(12)
C39 0.0647(17) 0.0470(15) 0.0552(16) -0.0118(12) -0.0287(14) 0.0230(13)
C40 0.0396(12) 0.0311(11) 0.0433(13) -0.0042(9) -0.0127(10) 0.0030(9)
C41 0.0332(10) 0.0260(10) 0.0310(11) -0.0052(8) -0.0083(8) 0.0011(8)
C42 0.0333(10) 0.0290(10) 0.0293(11) -0.0032(8) -0.0057(8) -0.0006(8)
C43 0.0346(11) 0.0226(10) 0.0352(11) -0.0018(8) -0.0088(9) 0.0042(8)
C44 0.0342(11) 0.0258(10) 0.0352(11) -0.0081(8) -0.0070(9) 0.0022(8)
C45 0.0338(11) 0.0305(11) 0.0305(11) -0.0060(8) -0.0089(8) 0.0039(8)
C46 0.0386(11) 0.0234(10) 0.0299(11) -0.0053(8) -0.0086(9) 0.0063(8)
C47 0.0439(13) 0.0375(12) 0.0356(12) -0.0047(9) -0.0131(10) 0.0078(10)
C48 0.0439(13) 0.0262(11) 0.0475(13) -0.0101(9) -0.0152(10) 0.0040(9)
C49 0.0438(12) 0.0284(11) 0.0327(11) -0.0022(9) -0.0072(9) 0.0045(9)
C50 0.0407(12) 0.0235(10) 0.0324(11) -0.0024(8) -0.0085(9) 0.0048(8)

loop_
_atom_type_symbol
_atom_type_description
_atom_type_scat_dispersion_real
_atom_type_scat_dispersion_imag
_atom_type_scat_source
C C 0.0033 0.0016 'International Tables Vol C Tables 4.2.6.8 and 6.1.1.4'
H H 0.0000 0.0000 'International Tables Vol C Tables 4.2.6.8 and 6.1.1.4'
O O 0.0106 0.0060 'International Tables Vol C Tables 4.2.6.8 and 6.1.1.4'

loop_
_geom_angle_atom_site_label_1
_geom_angle_atom_site_label_2
_geom_angle_atom_site_label_3
_geom_angle
C2 C1 C6 120.39(18)
C2 C1 C25 119.44(18)
C6 C1 C25 120.15(18)
C3 C2 C1 118.52(19)
C3 C2 C7 118.3(2)
C1 C2 C7 123.14(18)
C4 C3 C2 121.4(2)
C4 C3 H3 119.3
C2 C3 H3 119.3
C5 C4 C3 119.65(19)
C5 C4 H4 120.2
C3 C4 H4 120.2
C4 C5 C6 121.0(2)
C4 C5 H5 119.5
C6 C5 H5 119.5
C5 C6 C1 118.79(19)
C5 C6 C16 118.66(18)
C1 C6 C16 122.32(17)
C8 C7 C12 119.9(2)
C8 C7 C2 121.7(2)
C12 C7 C2 118.3(2)
C9 C8 C7 118.8(2)
C9 C8 C13 119.2(2)
C7 C8 C13 122.0(2)
C10 C9 C8 122.0(2)
C10 C9 H9 119.0
C8 C9 H9 119.0
C9 C10 C11 118.2(2)
C9 C10 C14 119.8(2)
C11 C10 C14 122.0(3)
C10 C11 C12 122.2(2)
C10 C11 H11 118.9
C12 C11 H11 118.9
C11 C12 C7 118.8(2)
C11 C12 C15 120.4(2)
C7 C12 C15 120.9(2)
C8 C13 H13A 109.5
C8 C13 H13B 109.5
H13A C13 H13B 109.5
C8 C13 H13C 109.5
H13A C13 H13C 109.5
H13B C13 H13C 109.5
C10 C14 H14A 109.5
C10 C14 H14B 109.5
H14A C14 H14B 109.5
C10 C14 H14C 109.5
H14A C14 H14C 109.5
H14B C14 H14C 109.5
C12 C15 H15A 109.5
C12 C15 H15B 109.5
H15A C15 H15B 109.5
C12 C15 H15C 109.5
H15A C15 H15C 109.5
H15B C15 H15C 109.5
C21 C16 C17 119.7(2)
C21 C16 C6 120.95(19)
C17 C16 C6 119.27(19)
C18 C17 C16 118.6(2)
C18 C17 C22 118.6(2)
C16 C17 C22 122.8(2)
C19 C18 C17 122.6(2)
C19 C18 H18 118.7
C17 C18 H18 118.7
C18 C19 C20 117.8(2)
C18 C19 C23 121.2(2)
C20 C19 C23 120.9(2)
C21 C20 C19 122.1(2)
C21 C20 H20 119.0
C19 C20 H20 119.0
C20 C21 C16 119.2(2)
C20 C21 C24 118.5(2)
C16 C21 C24 122.3(2)
C17 C22 H22A 109.5
C17 C22 H22B 109.5
H22A C22 H22B 109.5
C17 C22 H22C 109.5
H22A C22 H22C 109.5
H22B C22 H22C 109.5
C19 C23 H23A 109.5
C19 C23 H23B 109.5
H23A C23 H23B 109.5
C19 C23 H23C 109.5
H23A C23 H23C 109.5
H23B C23 H23C 109.5
C21 C24 H24A 109.5
C21 C24 H24B 109.5
H24A C24 H24B 109.5
C21 C24 H24C 109.5
H24A C24 H24C 109.5
H24B C24 H24C 109.5
O1 C25 C1 121.1(2)
O1 C25 C43 120.33(18)
C1 C25 C43 118.57(17)
C27 C26 C31 121.65(19)
C27 C26 C50 129.02(19)
C31 C26 C50 109.25(17)
C28 C27 C26 116.53(19)
C28 C27 C32 119.86(18)
C26 C27 C32 123.61(19)
C29 C28 C27 122.22(19)
C29 C28 H28 118.9
C27 C28 H28 118.9
C28 C29 C30 120.9(2)
C28 C29 H29 119.5
C30 C29 H29 119.5
C29 C30 C31 118.7(2)
C29 C30 H30 120.7
C31 C30 H30 120.7
C30 C31 C26 119.94(18)
C30 C31 C41 130.79(19)
C26 C31 C41 109.26(18)
C37 C32 C33 120.6(2)
C37 C32 C27 119.90(19)
C33 C32 C27 119.4(2)
C34 C33 C32 118.3(2)
C34 C33 C38 120.0(2)
C32 C33 C38 121.7(2)
C35 C34 C33 122.4(2)
C35 C34 H34 118.8
C33 C34 H34 118.8
C34 C35 C36 118.1(2)
C34 C35 C39 121.0(2)
C36 C35 C39 120.9(3)
C37 C36 C35 122.0(2)
C37 C36 H36 119.0
C35 C36 H36 119.0
C36 C37 C32 118.6(2)
C36 C37 C40 120.3(2)
C32 C37 C40 121.13(19)
C33 C38 H38A 109.5
C33 C38 H38B 109.5
H38A C38 H38B 109.5
C33 C38 H38C 109.5
H38A C38 H38C 109.5
H38B C38 H38C 109.5
C35 C39 H39A 109.5
C35 C39 H39B 109.5
H39A C39 H39B 109.5
C35 C39 H39C 109.5
H39A C39 H39C 109.5
H39B C39 H39C 109.5
C37 C40 H40A 109.5
C37 C40 H40B 109.5
H40A C40 H40B 109.5
C37 C40 H40C 109.5
H40A C40 H40C 109.5
H40B C40 H40C 109.5
C42 C41 C31 130.3(2)
C42 C41 C46 122.39(18)
C31 C41 C46 106.69(17)
C41 C42 C47 125.37(19)
C41 C42 C43 118.71(19)
C47 C42 C43 115.91(18)
C42 C43 C44 112.49(17)
C42 C43 C25 110.03(17)
C44 C43 C25 110.53(17)
C42 C43 H43 107.9
C44 C43 H43 107.9
C25 C43 H43 107.9
C45 C44 C48 123.0(2)
C45 C44 C43 119.90(18)
C48 C44 C43 116.95(18)
C44 C45 C46 121.98(19)
C44 C45 H45 119.0
C46 C45 H45 119.0
C45 C46 C41 111.62(17)
C45 C46 C50 114.49(18)
C41 C46 C50 102.72(16)
C45 C46 C49 110.78(17)
C41 C46 C49 111.65(18)
C50 C46 C49 105.20(16)
C42 C47 H47A 109.5
C42 C47 H47B 109.5
H47A C47 H47B 109.5
C42 C47 H47C 109.5
H47A C47 H47C 109.5
H47B C47 H47C 109.5
C44 C48 H48A 109.5
C44 C48 H48B 109.5
H48A C48 H48B 109.5
C44 C48 H48C 109.5
H48A C48 H48C 109.5
H48B C48 H48C 109.5
C46 C49 H49A 109.5
C46 C49 H49B 109.5
H49A C49 H49B 109.5
C46 C49 H49C 109.5
H49A C49 H49C 109.5
H49B C49 H49C 109.5
O2 C50 C26 128.4(2)
O2 C50 C46 125.34(19)
C26 C50 C46 106.27(17)

loop_
_geom_bond_atom_site_label_1
_geom_bond_atom_site_label_2
_geom_bond_distance
O1 C25 1.213(2)
O2 C50 1.206(3)
C1 C2 1.407(3)
C1 C6 1.409(3)
C1 C25 1.510(3)
C2 C3 1.392(3)
C2 C7 1.500(3)
C3 C4 1.388(3)
C3 H3 0.9500
C4 C5 1.380(3)
C4 H4 0.9500
C5 C6 1.395(3)
C5 H5 0.9500
C6 C16 1.499(3)
C7 C8 1.401(3)
C7 C12 1.405(3)
C8 C9 1.400(3)
C8 C13 1.506(3)
C9 C10 1.380(4)
C9 H9 0.9500
C10 C11 1.382(4)
C10 C14 1.515(3)
C11 C12 1.394(3)
C11 H11 0.9500
C12 C15 1.507(3)
C13 H13A 0.9800
C13 H13B 0.9800
C13 H13C 0.9800
C14 H14A 0.9800
C14 H14B 0.9800
C14 H14C 0.9800
C15 H15A 0.9800
C15 H15B 0.9800
C15 H15C 0.9800
C16 C21 1.407(3)
C16 C17 1.409(3)
C17 C18 1.396(3)
C17 C22 1.506(3)
C18 C19 1.381(3)
C18 H18 0.9500
C19 C20 1.390(3)
C19 C23 1.509(3)
C20 C21 1.389(3)
C20 H20 0.9500
C21 C24 1.514(3)
C22 H22A 0.9800
C22 H22B 0.9800
C22 H22C 0.9800
C23 H23A 0.9800
C23 H23B 0.9800
C23 H23C 0.9800
C24 H24A 0.9800
C24 H24B 0.9800
C24 H24C 0.9800
C25 C43 1.552(3)
C26 C27 1.405(3)
C26 C31 1.411(3)
C26 C50 1.485(3)
C27 C28 1.395(3)
C27 C32 1.497(3)
C28 C29 1.386(3)
C28 H28 0.9500
C29 C30 1.389(3)
C29 H29 0.9500
C30 C31 1.393(3)
C30 H30 0.9500
C31 C41 1.481(3)
C32 C37 1.401(3)
C32 C33 1.405(3)
C33 C34 1.390(3)
C33 C38 1.496(4)
C34 C35 1.381(4)
C34 H34 0.9500
C35 C36 1.393(3)
C35 C39 1.510(3)
C36 C37 1.389(3)
C36 H36 0.9500
C37 C40 1.508(3)
C38 H38A 0.9800
C38 H38B 0.9800
C38 H38C 0.9800
C39 H39A 0.9800
C39 H39B 0.9800
C39 H39C 0.9800
C40 H40A 0.9800
C40 H40B 0.9800
C40 H40C 0.9800
C41 C42 1.334(3)
C41 C46 1.519(3)
C42 C47 1.500(3)
C42 C43 1.514(3)
C43 C44 1.523(3)
C43 H43 1.0000
C44 C45 1.328(3)
C44 C48 1.503(3)
C45 C46 1.492(3)
C45 H45 0.9500
C46 C50 1.540(3)
C46 C49 1.553(3)
C47 H47A 0.9800
C47 H47B 0.9800
C47 H47C 0.9800
C48 H48A 0.9800
C48 H48B 0.9800
C48 H48C 0.9800
C49 H49A 0.9800
C49 H49B 0.9800
C49 H49C 0.9800

loop_
_geom_torsion_atom_site_label_1
_geom_torsion_atom_site_label_2
_geom_torsion_atom_site_label_3
_geom_torsion_atom_site_label_4
_geom_torsion
C6 C1 C2 C3 -4.5(3)
C25 C1 C2 C3 177.2(2)
C6 C1 C2 C7 172.3(2)
C25 C1 C2 C7 -6.0(3)
C1 C2 C3 C4 0.0(3)
C7 C2 C3 C4 -177.0(2)
C2 C3 C4 C5 3.5(4)
C3 C4 C5 C6 -2.4(3)
C4 C5 C6 C1 -2.0(3)
C4 C5 C6 C16 172.6(2)
C2 C1 C6 C5 5.5(3)
C25 C1 C6 C5 -176.23(19)
C2 C1 C6 C16 -168.9(2)
C25 C1 C6 C16 9.4(3)
C3 C2 C7 C8 -81.4(3)
C1 C2 C7 C8 101.8(3)
C3 C2 C7 C12 94.3(3)
C1 C2 C7 C12 -82.5(3)
C12 C7 C8 C9 4.6(3)
C2 C7 C8 C9 -179.9(2)
C12 C7 C8 C13 -176.5(2)
C2 C7 C8 C13 -0.9(3)
C7 C8 C9 C10 -1.4(3)
C13 C8 C9 C10 179.6(2)
C8 C9 C10 C11 -1.5(4)
C8 C9 C10 C14 -180.0(2)
C9 C10 C11 C12 1.3(4)
C14 C10 C11 C12 179.8(2)
C10 C11 C12 C7 1.8(3)
C10 C11 C12 C15 -177.8(2)
C8 C7 C12 C11 -4.7(3)
C2 C7 C12 C11 179.6(2)
C8 C7 C12 C15 174.8(2)
C2 C7 C12 C15 -0.9(3)
C5 C6 C16 C21 66.3(3)
C1 C6 C16 C21 -119.3(2)
C5 C6 C16 C17 -110.0(2)
C1 C6 C16 C17 64.4(3)
C21 C16 C17 C18 0.8(3)
C6 C16 C17 C18 177.16(18)
C21 C16 C17 C22 -175.83(18)
C6 C16 C17 C22 0.5(3)
C16 C17 C18 C19 0.4(3)
C22 C17 C18 C19 177.21(19)
C17 C18 C19 C20 -0.7(3)
C17 C18 C19 C23 -179.7(2)
C18 C19 C20 C21 -0.3(3)
C23 C19 C20 C21 178.7(2)
C19 C20 C21 C16 1.5(3)
C19 C20 C21 C24 -177.3(2)
C17 C16 C21 C20 -1.7(3)
C6 C16 C21 C20 -178.01(19)
C17 C16 C21 C24 177.04(19)
C6 C16 C21 C24 0.7(3)
C2 C1 C25 O1 57.9(3)
C6 C1 C25 O1 -120.4(2)
C2 C1 C25 C43 -120.7(2)
C6 C1 C25 C43 61.0(3)
C31 C26 C27 C28 -2.5(3)
C50 C26 C27 C28 174.0(2)
C31 C26 C27 C32 177.7(2)
C50 C26 C27 C32 -5.9(4)
C26 C27 C28 C29 2.7(3)
C32 C27 C28 C29 -177.4(2)
C27 C28 C29 C30 -1.1(4)
C28 C29 C30 C31 -0.9(3)
C29 C30 C31 C26 1.2(3)
C29 C30 C31 C41 -177.4(2)
C27 C26 C31 C30 0.5(3)
C50 C26 C31 C30 -176.51(19)
C27 C26 C31 C41 179.39(19)
C50 C26 C31 C41 2.3(2)
C28 C27 C32 C37 101.7(2)
C26 C27 C32 C37 -78.5(3)
C28 C27 C32 C33 -74.8(3)
C26 C27 C32 C33 105.0(2)
C37 C32 C33 C34 -1.5(3)
C27 C32 C33 C34 174.99(19)
C37 C32 C33 C38 178.2(2)
C27 C32 C33 C38 -5.3(3)
C32 C33 C34 C35 0.8(3)
C38 C33 C34 C35 -178.9(2)
C33 C34 C35 C36 -0.1(3)
C33 C34 C35 C39 178.6(2)
C34 C35 C36 C37 0.1(3)
C39 C35 C36 C37 -178.6(2)
C35 C36 C37 C32 -0.8(3)
C35 C36 C37 C40 178.8(2)
C33 C32 C37 C36 1.5(3)
C27 C32 C37 C36 -174.95(19)
C33 C32 C37 C40 -178.07(19)
C27 C32 C37 C40 5.5(3)
C30 C31 C41 C42 -27.5(4)
C26 C31 C41 C42 153.8(2)
C30 C31 C41 C46 161.8(2)
C26 C31 C41 C46 -16.9(2)
C31 C41 C42 C47 7.8(4)
C46 C41 C42 C47 177.2(2)
C31 C41 C42 C43 -173.4(2)
C46 C41 C42 C43 -4.0(3)
C41 C42 C43 C44 30.7(3)
C47 C42 C43 C44 -150.3(2)
C41 C42 C43 C25 -93.0(2)
C47 C42 C43 C25 86.0(2)
O1 C25 C43 C42 16.4(3)
C1 C25 C43 C42 -165.05(17)
O1 C25 C43 C44 -108.5(2)
C1 C25 C43 C44 70.1(2)
C42 C43 C44 C45 -29.0(3)
C25 C43 C44 C45 94.4(2)
C42 C43 C44 C48 146.8(2)
C25 C43 C44 C48 -89.8(2)
C48 C44 C45 C46 -175.8(2)
C43 C44 C45 C46 -0.2(3)
C44 C45 C46 C41 26.9(3)
C44 C45 C46 C50 143.1(2)
C44 C45 C46 C49 -98.2(2)
C42 C41 C46 C45 -24.9(3)
C31 C41 C46 C45 146.72(18)
C42 C41 C46 C50 -148.0(2)
C31 C41 C46 C50 23.6(2)
C42 C41 C46 C49 99.7(2)
C31 C41 C46 C49 -88.7(2)
C27 C26 C50 O2 14.2(4)
C31 C26 C50 O2 -169.0(2)
C27 C26 C50 C46 -163.9(2)
C31 C26 C50 C46 12.9(2)
C45 C46 C50 O2 38.5(3)
C41 C46 C50 O2 159.6(2)
C49 C46 C50 O2 -83.4(3)
C45 C46 C50 C26 -143.36(18)
C41 C46 C50 C26 -22.2(2)
C49 C46 C50 C26 94.79(19)

loop_
_platon_squeeze_void_nr
_platon_squeeze_void_average_x
_platon_squeeze_void_average_y
_platon_squeeze_void_average_z
_platon_squeeze_void_volume
_platon_squeeze_void_count_electrons
_platon_squeeze_void_content
1 0.000 0.000 0.000 427 75 '1.5 C6 H14 '
